data_7002268
loop_
_publ_author_name
'Albor\'es, Pablo'
'Seeman, Johanna'
'Rentschler, Eva'

_publ_section_title
;
 Ferromagnetic coupled \m-phenoxo-\m-carboxylato heterodinuclear
 complexes based on the Cr(salen) moiety: structural and magnetic
 characterization
;
_journal_issue 37
_journal_name_full 'Dalton Transactions'
_journal_page_first 7660
_journal_page_last 7668
_journal_paper_doi 10.1039/b907328k
_journal_year 2009
_chemical_formula_sum 'C31 H45 Co Cr N2 O10'
_chemical_formula_weight 716.62
_chemical_name_systematic
;
?
;
_space_group_IT_number 61
_symmetry_cell_setting orthorhombic
_symmetry_space_group_name_Hall '-P 2ac 2ab'
_symmetry_space_group_name_H-M 'P b c a'
_atom_sites_solution_hydrogens geom
_atom_sites_solution_primary direct
_atom_sites_solution_secondary difmap
_audit_creation_method SHELXL-97
_cell_angle_alpha 90.00
_cell_angle_beta 90.00
_cell_angle_gamma 90.00
_cell_formula_units_Z 8
_cell_length_a 17.4198(4)
_cell_length_b 17.6220(4)
_cell_length_c 23.3583(6)
_cell_measurement_temperature 193(2)
_cell_volume 7170.3(3)
_computing_structure_refinement 'SHELXL-97 (Sheldrick, 1997)'
_diffrn_ambient_temperature 193(2)
_diffrn_measured_fraction_theta_full 0.965
_diffrn_measured_fraction_theta_max 0.965
_diffrn_radiation_monochromator graphite
_diffrn_radiation_source 'fine-focus sealed tube'
_diffrn_radiation_type MoK\a
_diffrn_radiation_wavelength 0.71069
_diffrn_reflns_av_R_equivalents 0.1317
_diffrn_reflns_av_sigmaI/netI 0.0796
_diffrn_reflns_limit_h_max 23
_diffrn_reflns_limit_h_min -23
_diffrn_reflns_limit_k_max 23
_diffrn_reflns_limit_k_min -20
_diffrn_reflns_limit_l_max 30
_diffrn_reflns_limit_l_min -30
_diffrn_reflns_number 123131
_diffrn_reflns_theta_full 28.65
_diffrn_reflns_theta_max 28.65
_diffrn_reflns_theta_min 1.74
_exptl_absorpt_coefficient_mu 0.819
_exptl_absorpt_correction_T_max 0.9281
_exptl_absorpt_correction_T_min 0.7294
_exptl_absorpt_correction_type multi-scan
_exptl_absorpt_process_details
;
[c.f. r.h. blessing, acta cryst. (1995), a51, 33-38]
;
_exptl_crystal_colour red
_exptl_crystal_density_diffrn 1.328
_exptl_crystal_density_method 'not measured'
_exptl_crystal_description prism
_exptl_crystal_F_000 3008
_exptl_crystal_size_max 0.3
_exptl_crystal_size_mid 0.21
_exptl_crystal_size_min 0.09
_refine_diff_density_max 1.132
_refine_diff_density_min -0.734
_refine_diff_density_rms 0.098
_refine_ls_extinction_method none
_refine_ls_goodness_of_fit_ref 0.952
_refine_ls_hydrogen_treatment mixed
_refine_ls_matrix_type full
_refine_ls_number_parameters 410
_refine_ls_number_reflns 8897
_refine_ls_number_restraints 24
_refine_ls_restrained_S_all 0.967
_refine_ls_R_factor_all 0.1140
_refine_ls_R_factor_gt 0.0579
_refine_ls_shift/su_max 0.000
_refine_ls_shift/su_mean 0.000
_refine_ls_structure_factor_coef Fsqd
_refine_ls_weighting_details 'calc w=1/[\s^2^(Fo^2^)+(0.1075P)^2^+0.0000P] where P=(Fo^2^+2Fc^2^)/3'
_refine_ls_weighting_scheme calc
_refine_ls_wR_factor_gt 0.1579
_refine_ls_wR_factor_ref 0.1818
_reflns_number_gt 4985
_reflns_number_total 8897
_reflns_threshold_expression >2sigma(I)
_cod_data_source_file b907328k.txt
_cod_data_source_block 3
_cod_original_cell_volume 7170.3(4)
_cod_original_sg_symbol_H-M Pbca
_cod_database_code 7002268

loop_
_symmetry_equiv_pos_as_xyz
'x, y, z'
'-x+1/2, -y, z+1/2'
'x+1/2, -y+1/2, -z'
'-x, y+1/2, -z+1/2'
'-x, -y, -z'
'x-1/2, y, -z-1/2'
'-x-1/2, y-1/2, z'
'x, -y-1/2, z-1/2'

loop_
_atom_site_label
_atom_site_type_symbol
_atom_site_fract_x
_atom_site_fract_y
_atom_site_fract_z
_atom_site_U_iso_or_equiv
_atom_site_adp_type
_atom_site_occupancy
_atom_site_symmetry_multiplicity
_atom_site_calc_flag
_atom_site_refinement_flags
_atom_site_disorder_assembly
_atom_site_disorder_group
Co1 Co 0.47381(3) 0.02735(3) 0.10003(2) 0.02434(15) Uani 1 1 d . . .
Cr1 Cr 0.51994(4) 0.14616(3) 0.18889(2) 0.02475(16) Uani 1 1 d . . .
O1 O 0.56566(15) 0.05442(14) 0.15928(10) 0.0267(6) Uani 1 1 d . . .
O2 O 0.38367(15) 0.00168(15) 0.04331(11) 0.0298(6) Uani 1 1 d . . .
O3 O 0.54082(15) 0.20161(14) 0.11628(11) 0.0296(6) Uani 1 1 d . . .
O4 O 0.4551(2) -0.01332(17) 0.25986(12) 0.0433(8) Uani 1 1 d . . .
O5 O 0.50408(15) 0.11828(14) 0.04908(11) 0.0277(6) Uani 1 1 d . . .
O6 O 0.50376(16) 0.10444(15) 0.26506(11) 0.0331(7) Uani 1 1 d . . .
C1 C 0.3614(2) 0.1662(2) 0.15231(15) 0.0272(8) Uani 1 1 d . . .
O7 O 0.41975(14) 0.11797(14) 0.15970(11) 0.0264(6) Uani 1 1 d . . .
O8 O 0.43724(17) -0.05527(15) 0.15340(11) 0.0309(6) Uani 1 1 d D . .
O9 O 0.30507(17) -0.06188(17) 0.10087(12) 0.0415(7) Uani 1 1 d . . .
C2 C 0.6270(2) 0.0208(2) 0.18232(15) 0.0259(8) Uani 1 1 d . . .
O10 O 0.54237(17) -0.04457(16) 0.05122(12) 0.0299(6) Uani 1 1 d D . .
N1 N 0.6222(2) 0.18396(18) 0.21714(13) 0.0315(8) Uani 1 1 d . . .
N2 N 0.4840(2) 0.24701(18) 0.21909(14) 0.0331(8) Uani 1 1 d . . .
C3 C 0.3204(2) -0.0334(2) 0.05377(17) 0.0319(9) Uani 1 1 d . B .
C4 C 0.6829(2) 0.0611(2) 0.21445(17) 0.0321(9) Uani 1 1 d . . .
C5 C 0.3604(2) 0.2424(2) 0.17205(17) 0.0320(9) Uani 1 1 d . . .
C6 C 0.4791(2) 0.0424(2) 0.28615(16) 0.0314(9) Uani 1 1 d . A .
C7 C 0.2954(2) 0.1394(2) 0.12431(18) 0.0363(10) Uani 1 1 d . . .
H7 H 0.2936 0.0889 0.1128 0.044 Uiso 1 1 calc R . .
C8 C 0.5320(3) 0.2468(2) 0.02074(18) 0.0402(11) Uani 1 1 d . . .
C9 C 0.7472(3) 0.0215(3) 0.2355(2) 0.0436(11) Uani 1 1 d . . .
H9 H 0.7842 0.0478 0.2562 0.052 Uiso 1 1 calc R . .
C10 C 0.2613(2) -0.0370(3) 0.00507(19) 0.0413(11) Uani 1 1 d D . .
C11 C 0.5261(2) 0.1830(2) 0.06492(16) 0.0268(8) Uani 1 1 d . . .
C12 C 0.2960(3) 0.2881(2) 0.15943(18) 0.0398(10) Uani 1 1 d . . .
H12 H 0.2960 0.3383 0.1716 0.048 Uiso 1 1 calc R . .
C13 C 0.2334(3) 0.1854(3) 0.1134(2) 0.0443(11) Uani 1 1 d . . .
H13 H 0.1906 0.1659 0.0947 0.053 Uiso 1 1 calc R . .
C14 C 0.2345(3) 0.2618(3) 0.1305(2) 0.0462(11) Uani 1 1 d . . .
H14 H 0.1935 0.2937 0.1219 0.055 Uiso 1 1 calc R . .
C15 C 0.7570(3) -0.0546(3) 0.2262(2) 0.0489(12) Uani 1 1 d . . .
H15 H 0.8003 -0.0798 0.2399 0.059 Uiso 1 1 calc R . .
C16 C 0.6216(3) 0.2655(2) 0.22991(19) 0.0406(11) Uani 1 1 d . . .
H16A H 0.6308 0.2945 0.1953 0.049 Uiso 1 1 calc R . .
H16B H 0.6615 0.2776 0.2574 0.049 Uiso 1 1 calc R . .
C17 C 0.6378(2) -0.0575(2) 0.17395(17) 0.0334(9) Uani 1 1 d . . .
H17 H 0.6018 -0.0851 0.1532 0.040 Uiso 1 1 calc R . .
C18 C 0.7007(3) -0.0933(3) 0.1960(2) 0.0450(11) Uani 1 1 d . . .
H18 H 0.7060 -0.1454 0.1906 0.054 Uiso 1 1 calc R . .
C19 C 0.4204(2) 0.2774(2) 0.20622(18) 0.0355(10) Uani 1 1 d . . .
H19 H 0.4114 0.3262 0.2198 0.043 Uiso 1 1 calc R . .
C22 C 0.5421(3) 0.2849(2) 0.2547(2) 0.0446(11) Uani 1 1 d . . .
H22A H 0.5384 0.2674 0.2940 0.054 Uiso 1 1 calc R . .
H22B H 0.5341 0.3394 0.2542 0.054 Uiso 1 1 calc R . .
C24 C 0.6799(2) 0.1409(2) 0.22699(17) 0.0366(10) Uani 1 1 d . . .
H24 H 0.7230 0.1629 0.2435 0.044 Uiso 1 1 calc R . .
C25 C 0.4803(3) 0.0402(3) 0.3517(2) 0.0657(18) Uani 1 1 d D . .
C26 C 0.6039(4) 0.2982(3) 0.0356(2) 0.0703(17) Uani 1 1 d . . .
H26A H 0.6500 0.2690 0.0315 0.105 Uiso 1 1 calc R . .
H26B H 0.5996 0.3161 0.0742 0.105 Uiso 1 1 calc R . .
H26C H 0.6054 0.3408 0.0099 0.105 Uiso 1 1 calc R . .
C27 C 0.5440(3) 0.2170(3) -0.03937(18) 0.0518(13) Uani 1 1 d . . .
H27A H 0.5906 0.1880 -0.0408 0.078 Uiso 1 1 calc R . .
H27B H 0.5474 0.2588 -0.0656 0.078 Uiso 1 1 calc R . .
H27C H 0.5015 0.1852 -0.0499 0.078 Uiso 1 1 calc R . .
C28 C 0.4616(4) 0.2929(4) 0.0265(3) 0.090(2) Uani 1 1 d . . .
H28A H 0.4571 0.3106 0.0653 0.135 Uiso 1 1 calc R . .
H28B H 0.4177 0.2625 0.0170 0.135 Uiso 1 1 calc R . .
H28C H 0.4644 0.3356 0.0011 0.135 Uiso 1 1 calc R . .
C20A C 0.4169(5) 0.1018(5) 0.3694(4) 0.075(2) Uiso 0.686(7) 1 d PD A 1
H20A H 0.3674 0.0855 0.3561 0.113 Uiso 0.686(7) 1 calc PR A 1
H20B H 0.4294 0.1498 0.3524 0.113 Uiso 0.686(7) 1 calc PR A 1
H20C H 0.4158 0.1068 0.4103 0.113 Uiso 0.686(7) 1 calc PR A 1
C23A C 0.4553(6) -0.0356(5) 0.3744(4) 0.069(2) Uiso 0.686(7) 1 d PD A 1
H23A H 0.4071 -0.0494 0.3574 0.103 Uiso 0.686(7) 1 calc PR A 1
H23B H 0.4495 -0.0326 0.4152 0.103 Uiso 0.686(7) 1 calc PR A 1
H23C H 0.4932 -0.0732 0.3651 0.103 Uiso 0.686(7) 1 calc PR A 1
C30A C 0.5548(5) 0.0707(5) 0.3744(4) 0.060(2) Uiso 0.686(7) 1 d PD A 1
H30A H 0.5651 0.1192 0.3572 0.089 Uiso 0.686(7) 1 calc PR A 1
H30B H 0.5956 0.0361 0.3653 0.089 Uiso 0.686(7) 1 calc PR A 1
H30C H 0.5513 0.0765 0.4152 0.089 Uiso 0.686(7) 1 calc PR A 1
C20B C 0.5352(11) -0.0345(9) 0.3580(9) 0.075(2) Uiso 0.314(7) 1 d PD A 2
H20D H 0.5087 -0.0782 0.3435 0.113 Uiso 0.314(7) 1 calc PR A 2
H20E H 0.5476 -0.0422 0.3976 0.113 Uiso 0.314(7) 1 calc PR A 2
H20F H 0.5816 -0.0269 0.3366 0.113 Uiso 0.314(7) 1 calc PR A 2
C23B C 0.4163(10) -0.0093(11) 0.3772(8) 0.069(2) Uiso 0.314(7) 1 d PD A 2
H23D H 0.3911 -0.0367 0.3470 0.103 Uiso 0.314(7) 1 calc PR A 2
H23E H 0.3797 0.0224 0.3964 0.103 Uiso 0.314(7) 1 calc PR A 2
H23F H 0.4380 -0.0446 0.4040 0.103 Uiso 0.314(7) 1 calc PR A 2
C30B C 0.5318(10) 0.0974(10) 0.3782(8) 0.060(2) Uiso 0.314(7) 1 d PD A 2
H30D H 0.5292 0.0929 0.4192 0.089 Uiso 0.314(7) 1 calc PR A 2
H30E H 0.5159 0.1473 0.3670 0.089 Uiso 0.314(7) 1 calc PR A 2
H30F H 0.5836 0.0887 0.3658 0.089 Uiso 0.314(7) 1 calc PR A 2
C21A C 0.1826(5) -0.0485(6) 0.0297(4) 0.065(2) Uiso 0.657(10) 1 d PD B 1
H21A H 0.1712 -0.0080 0.0559 0.097 Uiso 0.657(10) 1 calc PR B 1
H21B H 0.1808 -0.0961 0.0496 0.097 Uiso 0.657(10) 1 calc PR B 1
H21C H 0.1454 -0.0486 -0.0007 0.097 Uiso 0.657(10) 1 calc PR B 1
C29A C 0.2881(5) -0.0936(5) -0.0388(4) 0.0518(18) Uiso 0.657(10) 1 d PD B 1
H29A H 0.2513 -0.0964 -0.0693 0.078 Uiso 0.657(10) 1 calc PR B 1
H29B H 0.2932 -0.1426 -0.0212 0.078 Uiso 0.657(10) 1 calc PR B 1
H29C H 0.3368 -0.0779 -0.0539 0.078 Uiso 0.657(10) 1 calc PR B 1
C31A C 0.2595(6) 0.0426(5) -0.0267(4) 0.065(2) Uiso 0.657(10) 1 d PD B 1
H31A H 0.2430 0.0812 -0.0005 0.097 Uiso 0.657(10) 1 calc PR B 1
H31B H 0.2245 0.0402 -0.0584 0.097 Uiso 0.657(10) 1 calc PR B 1
H31C H 0.3100 0.0545 -0.0405 0.097 Uiso 0.657(10) 1 calc PR B 1
C21B C 0.1979(9) -0.0937(11) 0.0226(7) 0.065(2) Uiso 0.343(10) 1 d PD B 2
H21D H 0.1727 -0.0758 0.0565 0.097 Uiso 0.343(10) 1 calc PR B 2
H21E H 0.2206 -0.1424 0.0301 0.097 Uiso 0.343(10) 1 calc PR B 2
H21F H 0.1612 -0.0983 -0.0078 0.097 Uiso 0.343(10) 1 calc PR B 2
C29B C 0.2962(9) -0.0644(11) -0.0511(6) 0.0518(18) Uiso 0.343(10) 1 d PD B 2
H29D H 0.2572 -0.0659 -0.0801 0.078 Uiso 0.343(10) 1 calc PR B 2
H29E H 0.3172 -0.1143 -0.0459 0.078 Uiso 0.343(10) 1 calc PR B 2
H29F H 0.3363 -0.0303 -0.0627 0.078 Uiso 0.343(10) 1 calc PR B 2
C31B C 0.2354(12) 0.0401(8) -0.0103(9) 0.065(2) Uiso 0.343(10) 1 d PD B 2
H31D H 0.2132 0.0641 0.0227 0.097 Uiso 0.343(10) 1 calc PR B 2
H31E H 0.1977 0.0370 -0.0402 0.097 Uiso 0.343(10) 1 calc PR B 2
H31F H 0.2784 0.0693 -0.0234 0.097 Uiso 0.343(10) 1 calc PR B 2
H1W H 0.431(3) -0.043(3) 0.1876(10) 0.078 Uiso 1 1 d D . .
H2W H 0.3913(14) -0.061(3) 0.142(2) 0.078 Uiso 1 1 d D . .
H3W H 0.563(3) -0.017(3) 0.026(2) 0.09(2) Uiso 1 1 d D . .
H4W H 0.513(3) -0.075(3) 0.033(2) 0.065(18) Uiso 1 1 d D . .

loop_
_atom_site_aniso_label
_atom_site_aniso_U_11
_atom_site_aniso_U_22
_atom_site_aniso_U_33
_atom_site_aniso_U_23
_atom_site_aniso_U_13
_atom_site_aniso_U_12
Co1 0.0328(3) 0.0202(3) 0.0200(2) -0.00028(19) -0.0015(2) -0.0014(2)
Cr1 0.0339(3) 0.0186(3) 0.0217(3) -0.0021(2) -0.0026(3) -0.0014(3)
O1 0.0320(14) 0.0229(13) 0.0251(13) -0.0008(10) -0.0034(11) 0.0007(11)
O2 0.0304(15) 0.0311(15) 0.0279(14) -0.0010(11) -0.0003(11) -0.0015(12)
O3 0.0409(16) 0.0229(14) 0.0249(13) 0.0006(11) -0.0006(11) -0.0023(12)
O4 0.066(2) 0.0352(17) 0.0281(15) -0.0025(13) 0.0008(14) -0.0165(15)
O5 0.0370(15) 0.0224(14) 0.0237(13) -0.0003(11) 0.0001(11) -0.0018(12)
O6 0.0493(17) 0.0272(15) 0.0227(13) -0.0012(11) 0.0002(12) -0.0064(13)
C1 0.031(2) 0.026(2) 0.0249(18) 0.0008(15) 0.0041(16) 0.0033(16)
O7 0.0306(14) 0.0187(13) 0.0298(13) -0.0022(10) -0.0003(11) 0.0022(11)
O8 0.0448(17) 0.0243(14) 0.0234(13) -0.0005(11) -0.0015(13) -0.0045(13)
O9 0.0461(18) 0.0441(18) 0.0344(16) 0.0066(14) -0.0036(14) -0.0157(15)
C2 0.030(2) 0.027(2) 0.0208(17) 0.0052(15) 0.0012(15) 0.0017(16)
O10 0.0362(16) 0.0288(16) 0.0248(14) -0.0014(12) -0.0001(12) 0.0007(12)
N1 0.042(2) 0.0238(17) 0.0283(17) 0.0008(13) -0.0066(15) -0.0050(15)
N2 0.047(2) 0.0200(16) 0.0326(18) -0.0063(13) -0.0024(16) -0.0039(16)
C3 0.033(2) 0.027(2) 0.036(2) -0.0087(17) -0.0009(18) 0.0022(18)
C4 0.033(2) 0.034(2) 0.029(2) 0.0034(17) -0.0027(17) -0.0015(18)
C5 0.040(2) 0.023(2) 0.033(2) -0.0006(16) 0.0087(18) 0.0023(18)
C6 0.038(2) 0.033(2) 0.0233(19) 0.0005(16) 0.0010(17) -0.0018(19)
C7 0.039(2) 0.030(2) 0.040(2) -0.0067(18) -0.0011(19) 0.0059(19)
C8 0.066(3) 0.024(2) 0.031(2) 0.0067(17) 0.007(2) 0.005(2)
C9 0.035(2) 0.047(3) 0.049(3) 0.002(2) -0.012(2) 0.001(2)
C10 0.029(2) 0.057(3) 0.038(2) -0.009(2) -0.0080(18) 0.001(2)
C11 0.031(2) 0.024(2) 0.0251(18) 0.0004(15) 0.0014(16) 0.0017(17)
C12 0.048(3) 0.029(2) 0.043(2) -0.0015(19) 0.006(2) 0.008(2)
C13 0.039(2) 0.047(3) 0.047(3) -0.006(2) -0.005(2) 0.011(2)
C14 0.048(3) 0.041(3) 0.050(3) 0.000(2) 0.002(2) 0.016(2)
C15 0.042(3) 0.044(3) 0.061(3) 0.007(2) -0.013(2) 0.010(2)
C16 0.051(3) 0.026(2) 0.045(3) -0.0022(18) -0.015(2) -0.010(2)
C17 0.038(2) 0.027(2) 0.035(2) 0.0038(17) -0.0013(18) 0.0019(18)
C18 0.047(3) 0.028(2) 0.060(3) 0.005(2) -0.002(2) 0.007(2)
C19 0.044(3) 0.022(2) 0.041(2) -0.0083(17) 0.005(2) 0.0044(18)
C22 0.062(3) 0.026(2) 0.046(3) -0.015(2) -0.013(2) 0.000(2)
C24 0.038(2) 0.037(2) 0.035(2) 0.0047(18) -0.0100(18) -0.009(2)
C25 0.099(5) 0.072(4) 0.025(2) 0.001(2) 0.002(3) -0.046(3)
C26 0.097(5) 0.049(3) 0.065(4) 0.007(3) 0.002(3) -0.028(3)
C27 0.089(4) 0.034(3) 0.032(2) 0.0062(19) 0.007(2) -0.006(3)
C28 0.111(6) 0.085(5) 0.074(4) 0.047(4) 0.029(4) 0.058(4)

loop_
_atom_type_symbol
_atom_type_description
_atom_type_scat_dispersion_real
_atom_type_scat_dispersion_imag
_atom_type_scat_source
C C 0.0033 0.0016 'International Tables Vol C Tables 4.2.6.8 and 6.1.1.4'
H H 0.0000 0.0000 'International Tables Vol C Tables 4.2.6.8 and 6.1.1.4'
N N 0.0061 0.0033 'International Tables Vol C Tables 4.2.6.8 and 6.1.1.4'
O O 0.0106 0.0060 'International Tables Vol C Tables 4.2.6.8 and 6.1.1.4'
Cr Cr 0.3209 0.6236 'International Tables Vol C Tables 4.2.6.8 and 6.1.1.4'
Co Co 0.3494 0.9721 'International Tables Vol C Tables 4.2.6.8 and 6.1.1.4'

loop_
_geom_angle_atom_site_label_1
_geom_angle_atom_site_label_2
_geom_angle_atom_site_label_3
_geom_angle
_geom_angle_site_symmetry_1
_geom_angle_site_symmetry_3
_geom_angle_publ_flag
O8 Co1 O5 174.78(11) . . ?
O8 Co1 O10 94.59(12) . . ?
O5 Co1 O10 90.59(11) . . ?
O8 Co1 O2 89.90(11) . . ?
O5 Co1 O2 89.69(10) . . ?
O10 Co1 O2 87.27(11) . . ?
O8 Co1 O1 89.85(10) . . ?
O5 Co1 O1 90.49(10) . . ?
O10 Co1 O1 93.45(10) . . ?
O2 Co1 O1 179.26(10) . . ?
O8 Co1 O7 89.85(10) . . ?
O5 Co1 O7 85.17(9) . . ?
O10 Co1 O7 168.91(11) . . ?
O2 Co1 O7 102.92(10) . . ?
O1 Co1 O7 76.38(9) . . ?
O1 Cr1 O7 91.77(11) . . ?
O1 Cr1 O6 94.07(11) . . ?
O7 Cr1 O6 95.41(11) . . ?
O1 Cr1 O3 91.74(11) . . ?
O7 Cr1 O3 89.46(11) . . ?
O6 Cr1 O3 172.29(11) . . ?
O1 Cr1 N2 173.60(13) . . ?
O7 Cr1 N2 93.99(12) . . ?
O6 Cr1 N2 88.17(13) . . ?
O3 Cr1 N2 85.53(12) . . ?
O1 Cr1 N1 91.68(12) . . ?
O7 Cr1 N1 175.43(12) . . ?
O6 Cr1 N1 87.33(12) . . ?
O3 Cr1 N1 87.43(12) . . ?
N2 Cr1 N1 82.43(14) . . ?
C2 O1 Cr1 123.9(2) . . ?
C2 O1 Co1 138.6(2) . . ?
Cr1 O1 Co1 96.23(11) . . ?
C3 O2 Co1 128.5(3) . . ?
C11 O3 Cr1 129.9(2) . . ?
C11 O5 Co1 127.7(2) . . ?
C6 O6 Cr1 136.6(3) . . ?
O7 C1 C7 118.0(3) . . ?
O7 C1 C5 124.7(4) . . ?
C7 C1 C5 117.3(4) . . ?
C1 O7 Cr1 124.6(2) . . ?
C1 O7 Co1 132.0(2) . . ?
Cr1 O7 Co1 91.28(10) . . ?
O1 C2 C17 119.1(3) . . ?
O1 C2 C4 122.7(3) . . ?
C17 C2 C4 118.2(4) . . ?
C24 N1 C16 123.3(4) . . ?
C24 N1 Cr1 123.9(3) . . ?
C16 N1 Cr1 112.6(3) . . ?
C19 N2 C22 123.0(3) . . ?
C19 N2 Cr1 124.2(3) . . ?
C22 N2 Cr1 112.7(3) . . ?
O9 C3 O2 123.2(4) . . ?
O9 C3 C10 119.8(4) . . ?
O2 C3 C10 116.9(4) . . ?
C9 C4 C2 118.8(4) . . ?
C9 C4 C24 116.3(4) . . ?
C2 C4 C24 124.9(4) . . ?
C12 C5 C1 118.8(4) . . ?
C12 C5 C19 116.5(4) . . ?
C1 C5 C19 124.8(4) . . ?
O4 C6 O6 127.3(4) . . ?
O4 C6 C25 118.9(4) . . ?
O6 C6 C25 113.8(4) . . ?
C13 C7 C1 122.1(4) . . ?
C28 C8 C27 112.9(4) . . ?
C28 C8 C11 106.7(4) . . ?
C27 C8 C11 112.3(3) . . ?
C28 C8 C26 108.7(5) . . ?
C27 C8 C26 107.0(4) . . ?
C11 C8 C26 109.1(4) . . ?
C15 C9 C4 122.0(4) . . ?
C31B C10 C21A 86.4(9) . . ?
C31B C10 C29A 122.7(9) . . ?
C21A C10 C29A 117.1(6) . . ?
C31B C10 C29B 101.8(10) . . ?
C21A C10 C29B 130.7(8) . . ?
C29A C10 C29B 23.1(7) . . ?
C31B C10 C3 110.4(8) . . ?
C21A C10 C3 109.5(5) . . ?
C29A C10 C3 108.9(5) . . ?
C29B C10 C3 112.5(7) . . ?
C31B C10 C21B 116.2(11) . . ?
C21A C10 C21B 32.7(7) . . ?
C29A C10 C21B 88.5(8) . . ?
C29B C10 C21B 108.0(10) . . ?
C3 C10 C21B 108.0(7) . . ?
C31B C10 C31A 21.1(9) . . ?
C21A C10 C31A 106.3(6) . . ?
C29A C10 C31A 105.9(5) . . ?
C29B C10 C31A 83.4(8) . . ?
C3 C10 C31A 108.9(5) . . ?
C21B C10 C31A 133.0(8) . . ?
O5 C11 O3 125.0(3) . . ?
O5 C11 C8 119.2(3) . . ?
O3 C11 C8 115.7(3) . . ?
C14 C12 C5 122.7(4) . . ?
C7 C13 C14 120.2(4) . . ?
C12 C14 C13 118.8(4) . . ?
C9 C15 C18 118.3(4) . . ?
N1 C16 C22 107.5(3) . . ?
C18 C17 C2 120.6(4) . . ?
C17 C18 C15 122.1(4) . . ?
N2 C19 C5 125.5(4) . . ?
N2 C22 C16 107.8(3) . . ?
N1 C24 C4 124.9(4) . . ?
C30B C25 C23A 129.1(10) . . ?
C30B C25 C30A 24.1(8) . . ?
C23A C25 C30A 116.4(6) . . ?
C30B C25 C6 114.2(8) . . ?
C23A C25 C6 111.8(5) . . ?
C30A C25 C6 110.9(5) . . ?
C30B C25 C23B 131.4(11) . . ?
C23A C25 C23B 31.5(8) . . ?
C30A C25 C23B 134.0(9) . . ?
C6 C25 C23B 113.0(8) . . ?
C30B C25 C20A 81.3(9) . . ?
C23A C25 C20A 108.1(6) . . ?
C30A C25 C20A 105.1(6) . . ?
C6 C25 C20A 103.4(5) . . ?
C23B C25 C20A 77.5(9) . . ?
C30B C25 C20B 98.9(12) . . ?
C23A C25 C20B 54.7(8) . . ?
C30A C25 C20B 75.6(9) . . ?
C6 C25 C20B 96.9(8) . . ?
C23B C25 C20B 86.2(11) . . ?
C20A C25 C20B 157.7(9) . . ?

loop_
_geom_bond_atom_site_label_1
_geom_bond_atom_site_label_2
_geom_bond_distance
_geom_bond_site_symmetry_2
_geom_bond_publ_flag
Co1 O8 2.020(3) . ?
Co1 O5 2.064(3) . ?
Co1 O10 2.081(3) . ?
Co1 O2 2.104(3) . ?
Co1 O1 2.169(3) . ?
Co1 O7 2.319(2) . ?
Cr1 O1 1.930(3) . ?
Cr1 O7 1.938(3) . ?
Cr1 O6 1.946(3) . ?
Cr1 O3 1.991(3) . ?
Cr1 N2 2.012(3) . ?
Cr1 N1 2.013(3) . ?
O1 C2 1.335(4) . ?
O2 C3 1.287(5) . ?
O3 C11 1.270(4) . ?
O4 C6 1.230(5) . ?
O5 C11 1.259(5) . ?
O6 C6 1.275(5) . ?
C1 O7 1.336(4) . ?
C1 C7 1.405(6) . ?
C1 C5 1.420(5) . ?
O9 C3 1.238(5) . ?
C2 C17 1.406(5) . ?
C2 C4 1.420(5) . ?
N1 C24 1.279(5) . ?
N1 C16 1.467(5) . ?
N2 C19 1.266(5) . ?
N2 C22 1.471(5) . ?
C3 C10 1.536(6) . ?
C4 C9 1.409(6) . ?
C4 C24 1.438(6) . ?
C5 C12 1.411(6) . ?
C5 C19 1.453(6) . ?
C6 C25 1.531(6) . ?
C7 C13 1.374(6) . ?
C8 C28 1.477(7) . ?
C8 C27 1.514(6) . ?
C8 C11 1.530(5) . ?
C8 C26 1.583(7) . ?
C9 C15 1.369(6) . ?
C10 C31B 1.475(14) . ?
C10 C21A 1.500(9) . ?
C10 C29A 1.504(8) . ?
C10 C29B 1.525(12) . ?
C10 C21B 1.545(13) . ?
C10 C31A 1.587(9) . ?
C12 C14 1.349(6) . ?
C13 C14 1.404(6) . ?
C15 C18 1.387(7) . ?
C16 C22 1.540(6) . ?
C17 C18 1.366(6) . ?
C25 C30B 1.485(13) . ?
C25 C23A 1.502(8) . ?
C25 C30A 1.502(8) . ?
C25 C23B 1.536(13) . ?
C25 C20A 1.604(9) . ?
C25 C20B 1.634(13) . ?
